data_7700033
loop_
_publ_author_name
'Fecker, Ann Christin'
'Freytag, Matthias'
'Jones, Peter G.'
'Walter, Marc D.'

_publ_section_title
;
 Synthesis and molecular structure of enantiomerically pure pentadienyl
 complexes of the rare-earth metals.
;
_journal_issue 23
_journal_name_full 'Dalton transactions (Cambridge, England : 2003)'
_journal_page_first 8297
_journal_page_last 8302
_journal_paper_doi 10.1039/c9dt01721f
_journal_volume 48
_journal_year 2019
_chemical_absolute_configuration ad
_chemical_formula_sum 'C39 H57 Pr'
_chemical_formula_weight 666.75
_space_group_crystal_system monoclinic
_space_group_IT_number 4
_space_group_name_Hall 'P 2yb'
_space_group_name_H-M_alt 'P 1 21 1'
_symmetry_space_group_name_Hall 'P 2yb'
_symmetry_space_group_name_H-M 'P 1 21 1'
_atom_sites_solution_hydrogens mixed
_atom_sites_solution_primary direct
_atom_sites_solution_secondary difmap
_audit_creation_method SHELXL-2017/1
_audit_update_record
;
2019-04-24 deposited with the CCDC.    2019-05-10 downloaded from the CCDC.
;
_cell_angle_alpha 90
_cell_angle_beta 97.142(3)
_cell_angle_gamma 90
_cell_formula_units_Z 4
_cell_length_a 9.4762(3)
_cell_length_b 18.0442(7)
_cell_length_c 19.7324(7)
_cell_measurement_reflns_used 17227
_cell_measurement_temperature 100(2)
_cell_measurement_theta_max 29.3750
_cell_measurement_theta_min 2.4300
_cell_volume 3347.9(2)
_computing_cell_refinement
;
CrysAlisPro, Agilent Technologies,
Version 1.171.36.28 (release 01-02-2013 CrysAlis171 .NET)
(compiled Feb  1 2013,16:14:44)
;
_computing_data_collection
;
CrysAlisPro, Agilent Technologies,
Version 1.171.36.28 (release 01-02-2013 CrysAlis171 .NET)
(compiled Feb  1 2013,16:14:44)
;
_computing_data_reduction
;
CrysAlisPro, Agilent Technologies,
Version 1.171.36.28 (release 01-02-2013 CrysAlis171 .NET)
(compiled Feb  1 2013,16:14:44)
;
_computing_molecular_graphics 'Bruker XP'
_computing_publication_material SHELXL-97
_computing_structure_refinement 'SHELXL-2017/1 (Sheldrick, 2017)'
_computing_structure_solution 'SHELXS-97 (Sheldrick, 1990)'
_diffrn_ambient_temperature 100(2)
_diffrn_detector_area_resol_mean 16.1419
_diffrn_measured_fraction_theta_full 0.985
_diffrn_measured_fraction_theta_max 0.961
_diffrn_measurement_device_type 'Oxford Diffraction Xcalibur, Eos'
_diffrn_measurement_method '\w scans'
_diffrn_radiation_type MoK\a
_diffrn_radiation_wavelength 0.71073
_diffrn_reflns_av_R_equivalents 0.0997
_diffrn_reflns_av_unetI/netI 0.0741
_diffrn_reflns_Laue_measured_fraction_full 0.985
_diffrn_reflns_Laue_measured_fraction_max 0.961
_diffrn_reflns_limit_h_max 13
_diffrn_reflns_limit_h_min -13
_diffrn_reflns_limit_k_max 25
_diffrn_reflns_limit_k_min -25
_diffrn_reflns_limit_l_max 28
_diffrn_reflns_limit_l_min -28
_diffrn_reflns_number 154014
_diffrn_reflns_point_group_measured_fraction_full 0.967
_diffrn_reflns_point_group_measured_fraction_max 0.940
_diffrn_reflns_theta_full 30.500
_diffrn_reflns_theta_max 30.891
_diffrn_reflns_theta_min 2.166
_diffrn_source 'sealed tube'
_exptl_absorpt_coefficient_mu 1.480
_exptl_absorpt_correction_T_max 1.00000
_exptl_absorpt_correction_T_min 0.90667
_exptl_absorpt_correction_type multi-scan
_exptl_absorpt_process_details
;
CrysAlisPro, Agilent Technologies,
Version 1.171.36.28 (release 01-02-2013 CrysAlis171 .NET)
(compiled Feb  1 2013,16:14:44)
;
_exptl_crystal_colour orange
_exptl_crystal_density_diffrn 1.323
_exptl_crystal_density_method 'not measured'
_exptl_crystal_description plate
_exptl_crystal_F_000 1400
_exptl_crystal_size_max 0.3
_exptl_crystal_size_mid 0.15
_exptl_crystal_size_min 0.02
_refine_diff_density_max 0.999
_refine_diff_density_min -0.767
_refine_diff_density_rms 0.129
_refine_ls_abs_structure_details
;
 Flack x determined using 7004 quotients [(I+)-(I-)]/[(I+)+(I-)]
 (Parsons, Flack and Wagner, Acta Cryst. B69 (2013) 249-259).
;
_refine_ls_abs_structure_Flack -0.035(5)
_refine_ls_extinction_method none
_refine_ls_goodness_of_fit_ref 1.031
_refine_ls_hydrogen_treatment mixed
_refine_ls_matrix_type full
_refine_ls_number_parameters 813
_refine_ls_number_reflns 19885
_refine_ls_number_restraints 97
_refine_ls_restrained_S_all 1.029
_refine_ls_R_factor_all 0.0578
_refine_ls_R_factor_gt 0.0392
_refine_ls_shift/su_max 0.001
_refine_ls_shift/su_mean 0.000
_refine_ls_structure_factor_coef Fsqd
_refine_ls_weighting_details 'w=1/[\s^2^(Fo^2^)+(0.0238P)^2^] where P=(Fo^2^+2Fc^2^)/3'
_refine_ls_weighting_scheme calc
_refine_ls_wR_factor_gt 0.0629
_refine_ls_wR_factor_ref 0.0689
_reflns_Friedel_coverage 0.901
_reflns_Friedel_fraction_full 0.949
_reflns_Friedel_fraction_max 0.917
_reflns_number_gt 16814
_reflns_number_total 19885
_reflns_threshold_expression 'I > 2\s(I)'
_cod_data_source_file c9dt01721f2.cif
_cod_data_source_block ann67
_cod_depositor_comments 'Adding full bibliography for 7700030--7700033.cif.'
_cod_database_code 7700033
_shelx_shelxl_version_number 2017/1
_shelx_space_group_comment
;
The symmetry employed for this shelxl refinement is uniquely defined
by the following loop, which should always be used as a source of
symmetry information in preference to the above space-group names.
They are only intended as comments.
;
_shelx_estimated_absorpt_t_min 0.665
_shelx_estimated_absorpt_t_max 0.971

loop_
_space_group_symop_operation_xyz
'x, y, z'
'-x, y+1/2, -z'

loop_
_atom_site_label
_atom_site_type_symbol
_atom_site_fract_x
_atom_site_fract_y
_atom_site_fract_z
_atom_site_U_iso_or_equiv
_atom_site_adp_type
_atom_site_occupancy
_atom_site_site_symmetry_order
_atom_site_calc_flag
_atom_site_refinement_flags_posn
_atom_site_refinement_flags_adp
Pr1 Pr 0.76469(3) 0.20569(2) 0.67805(2) 0.01260(6) Uani 1 1 d . .
C101 C 0.4928(6) 0.1718(3) 0.7094(3) 0.0202(12) Uani 1 1 d D .
H10X H 0.483(6) 0.2215(14) 0.715(3) 0.024 Uiso 1 1 d D U
H10Y H 0.470(5) 0.139(2) 0.742(2) 0.024 Uiso 1 1 d D U
C102 C 0.4892(5) 0.1475(3) 0.6427(3) 0.0187(12) Uani 1 1 d . .
C103 C 0.5274(5) 0.1890(3) 0.5867(3) 0.0156(11) Uani 1 1 d D .
H103 H 0.531(5) 0.162(3) 0.5495(19) 0.019 Uiso 1 1 d D U
C104 C 0.5446(5) 0.2677(3) 0.5793(2) 0.0161(10) Uani 1 1 d . .
C105 C 0.5398(5) 0.3233(3) 0.6258(3) 0.0173(11) Uani 1 1 d D .
H105 H 0.519(5) 0.315(3) 0.6701(17) 0.021 Uiso 1 1 d D U
C106 C 0.5462(5) 0.4033(3) 0.6048(2) 0.0173(10) Uani 1 1 d . .
H10A H 0.625915 0.428109 0.633194 0.021 Uiso 1 1 calc R U
H10B H 0.456899 0.428462 0.612778 0.021 Uiso 1 1 calc R U
C107 C 0.5666(5) 0.4099(3) 0.5303(2) 0.0167(10) Uani 1 1 d . .
H107 H 0.574955 0.461648 0.513001 0.020 Uiso 1 1 calc R U
C108 C 0.6866(5) 0.3566(3) 0.5164(3) 0.0194(11) Uani 1 1 d . .
H10C H 0.761369 0.349756 0.555617 0.023 Uiso 1 1 calc R U
H10D H 0.728277 0.367227 0.473822 0.023 Uiso 1 1 calc R U
C109 C 0.5705(5) 0.2952(3) 0.5091(3) 0.0172(11) Uani 1 1 d . .
H109 H 0.582040 0.255777 0.474603 0.021 Uiso 1 1 calc R U
C110 C 0.4615(5) 0.3586(3) 0.4849(3) 0.0181(11) Uani 1 1 d . .
C111 C 0.3096(5) 0.3535(3) 0.5011(3) 0.0231(12) Uani 1 1 d . .
H11A H 0.264662 0.402387 0.495661 0.035 Uiso 1 1 calc R U
H11B H 0.309312 0.336422 0.548189 0.035 Uiso 1 1 calc R U
H11C H 0.256590 0.318280 0.469734 0.035 Uiso 1 1 calc R U
C112 C 0.4590(6) 0.3743(3) 0.4086(3) 0.0244(12) Uani 1 1 d . .
H11D H 0.402536 0.418993 0.396511 0.037 Uiso 1 1 calc R U
H11E H 0.416465 0.332155 0.382254 0.037 Uiso 1 1 calc R U
H11F H 0.556386 0.381967 0.398176 0.037 Uiso 1 1 calc R U
C113 C 0.4551(6) 0.0669(3) 0.6289(3) 0.0274(14) Uani 1 1 d . .
H11G H 0.487064 0.037618 0.669767 0.041 Uiso 1 1 calc R U
H11H H 0.503794 0.049689 0.590815 0.041 Uiso 1 1 calc R U
H11I H 0.352146 0.060950 0.617111 0.041 Uiso 1 1 calc R U
C201 C 0.7895(5) 0.2107(4) 0.8201(2) 0.0214(11) Uani 1 1 d D .
H20X H 0.745(5) 0.182(3) 0.850(2) 0.026 Uiso 1 1 d D U
H20Y H 0.880(3) 0.194(3) 0.819(3) 0.026 Uiso 1 1 d D U
C202 C 0.7387(5) 0.2792(3) 0.8017(3) 0.0210(12) Uani 1 1 d . .
C203 C 0.7908(5) 0.3286(3) 0.7554(3) 0.0163(11) Uani 1 1 d D .
H203 H 0.740(5) 0.369(2) 0.746(3) 0.020 Uiso 1 1 d D U
C204 C 0.9275(5) 0.3307(3) 0.7310(3) 0.0144(11) Uani 1 1 d . .
C205 C 1.0374(5) 0.2819(3) 0.7435(3) 0.0172(11) Uani 1 1 d D .
H205 H 1.035(5) 0.242(2) 0.774(2) 0.021 Uiso 1 1 d D U
C206 C 1.1817(5) 0.3004(3) 0.7228(3) 0.0201(12) Uani 1 1 d . .
H20A H 1.212438 0.260014 0.693950 0.024 Uiso 1 1 calc R U
H20B H 1.252230 0.304483 0.764045 0.024 Uiso 1 1 calc R U
C207 C 1.1755(5) 0.3732(3) 0.6833(3) 0.0177(11) Uani 1 1 d . .
H207 H 1.266185 0.388546 0.666256 0.021 Uiso 1 1 calc R U
C208 C 1.0438(5) 0.3701(3) 0.6288(3) 0.0208(11) Uani 1 1 d . .
H20C H 1.019370 0.319706 0.611131 0.025 Uiso 1 1 calc R U
H20D H 1.045450 0.406209 0.591128 0.025 Uiso 1 1 calc R U
C209 C 0.9579(5) 0.3958(3) 0.6865(3) 0.0146(10) Uani 1 1 d . .
H209 H 0.875496 0.429276 0.672095 0.018 Uiso 1 1 calc R U
C210 C 1.0979(5) 0.4352(3) 0.7203(3) 0.0179(11) Uani 1 1 d . .
C211 C 1.1218(6) 0.4407(3) 0.7975(3) 0.0216(12) Uani 1 1 d . .
H21A H 1.217246 0.460223 0.811991 0.032 Uiso 1 1 calc R U
H21B H 1.112781 0.391363 0.817356 0.032 Uiso 1 1 calc R U
H21C H 1.050707 0.473942 0.813115 0.032 Uiso 1 1 calc R U
C212 C 1.1125(6) 0.5118(3) 0.6896(3) 0.0275(13) Uani 1 1 d . .
H21D H 1.034478 0.543520 0.700540 0.041 Uiso 1 1 calc R U
H21E H 1.108939 0.507561 0.639891 0.041 Uiso 1 1 calc R U
H21F H 1.203584 0.533746 0.708552 0.041 Uiso 1 1 calc R U
C213 C 0.5994(6) 0.3035(4) 0.8271(3) 0.0313(14) Uani 1 1 d . .
H21G H 0.549820 0.259977 0.842090 0.047 Uiso 1 1 calc R U
H21H H 0.538937 0.328342 0.790035 0.047 Uiso 1 1 calc R U
H21I H 0.620554 0.337856 0.865543 0.047 Uiso 1 1 calc R U
C301 C 0.8095(6) 0.0586(3) 0.7135(3) 0.0198(11) Uani 1 1 d D .
H30X H 0.750(5) 0.053(3) 0.6738(17) 0.024 Uiso 1 1 d D U
H30Y H 0.772(5) 0.034(3) 0.749(2) 0.024 Uiso 1 1 d D U
C302 C 0.9460(5) 0.0856(3) 0.7151(3) 0.0161(11) Uani 1 1 d . .
C303 C 1.0014(5) 0.1243(3) 0.6626(3) 0.0144(10) Uani 1 1 d D .
H303 H 1.091(3) 0.138(3) 0.670(3) 0.017 Uiso 1 1 d D U
C304 C 0.9502(5) 0.1298(3) 0.5909(3) 0.0155(10) Uani 1 1 d . .
C305 C 0.8254(5) 0.1048(3) 0.5570(3) 0.0169(10) Uani 1 1 d D .
H305 H 0.763(5) 0.073(2) 0.574(3) 0.020 Uiso 1 1 d D U
C306 C 0.7989(5) 0.1093(3) 0.4801(2) 0.0174(11) Uani 1 1 d . .
H30A H 0.710187 0.137284 0.466197 0.021 Uiso 1 1 calc R U
H30B H 0.786865 0.058708 0.460746 0.021 Uiso 1 1 calc R U
C307 C 0.9227(5) 0.1475(3) 0.4521(2) 0.0183(11) Uani 1 1 d . .
H307 H 0.911646 0.154126 0.401362 0.022 Uiso 1 1 calc R U
C308 C 0.9592(5) 0.2182(3) 0.4941(2) 0.0187(11) Uani 1 1 d . .
H30C H 0.876817 0.241720 0.511786 0.022 Uiso 1 1 calc R U
H30D H 1.015867 0.254819 0.471691 0.022 Uiso 1 1 calc R U
C309 C 1.0486(5) 0.1669(3) 0.5462(2) 0.0174(11) Uani 1 1 d . .
H309 H 1.137159 0.189264 0.570686 0.021 Uiso 1 1 calc R U
C310 C 1.0699(5) 0.1149(3) 0.4845(3) 0.0171(11) Uani 1 1 d . .
C311 C 1.0832(5) 0.0319(3) 0.4977(3) 0.0218(12) Uani 1 1 d . .
H31A H 1.095775 0.006284 0.455125 0.033 Uiso 1 1 calc R U
H31B H 0.996837 0.013757 0.514854 0.033 Uiso 1 1 calc R U
H31C H 1.165630 0.022324 0.531783 0.033 Uiso 1 1 calc R U
C312 C 1.1928(6) 0.1394(3) 0.4465(3) 0.0258(13) Uani 1 1 d . .
H31D H 1.283314 0.125876 0.473263 0.039 Uiso 1 1 calc R U
H31E H 1.188941 0.193186 0.439940 0.039 Uiso 1 1 calc R U
H31F H 1.185137 0.114727 0.401941 0.039 Uiso 1 1 calc R U
C313 C 1.0454(6) 0.0792(3) 0.7820(3) 0.0217(12) Uani 1 1 d . .
H31G H 0.988947 0.077377 0.820405 0.033 Uiso 1 1 calc R U
H31H H 1.108674 0.122353 0.787167 0.033 Uiso 1 1 calc R U
H31I H 1.102194 0.033916 0.781494 0.033 Uiso 1 1 calc R U
Pr2 Pr 0.11028(3) 0.25843(2) 0.07403(2) 0.01311(6) Uani 1 1 d . .
C401 C 0.1082(6) 0.3010(3) -0.0599(3) 0.0215(12) Uani 1 1 d D .
H40X H 0.057(5) 0.273(3) -0.093(2) 0.026 Uiso 1 1 d D U
H40Y H 0.078(6) 0.3462(19) -0.044(3) 0.026 Uiso 1 1 d D U
C402 C 0.2480(5) 0.2807(3) -0.0419(2) 0.0193(11) Uani 1 1 d . .
C403 C 0.3401(5) 0.3070(3) 0.0150(3) 0.0170(10) Uani 1 1 d D .
H403 H 0.424(4) 0.286(3) 0.018(3) 0.020 Uiso 1 1 d D U
C404 C 0.3262(5) 0.3713(3) 0.0564(2) 0.0150(10) Uani 1 1 d . .
C405 C 0.2123(5) 0.4168(3) 0.0581(3) 0.0197(11) Uani 1 1 d D .
H405 H 0.129(4) 0.413(3) 0.027(2) 0.024 Uiso 1 1 d D U
C406 C 0.2228(5) 0.4855(3) 0.1010(3) 0.0189(11) Uani 1 1 d . .
H40A H 0.149870 0.483976 0.132820 0.023 Uiso 1 1 calc R U
H40B H 0.203657 0.529436 0.071174 0.023 Uiso 1 1 calc R U
C407 C 0.3702(5) 0.4928(3) 0.1418(3) 0.0181(11) Uani 1 1 d . .
H407 H 0.384996 0.536911 0.172574 0.022 Uiso 1 1 calc R U
C408 C 0.4077(5) 0.4164(3) 0.1757(3) 0.0189(11) Uani 1 1 d . .
H40C H 0.324657 0.388435 0.187965 0.023 Uiso 1 1 calc R U
H40D H 0.485387 0.418070 0.214163 0.023 Uiso 1 1 calc R U
C409 C 0.4562(5) 0.3937(3) 0.1060(3) 0.0169(11) Uani 1 1 d . .
H409 H 0.539785 0.359540 0.108377 0.020 Uiso 1 1 calc R U
C410 C 0.4880(5) 0.4783(3) 0.0947(3) 0.0181(11) Uani 1 1 d . .
C411 C 0.6334(5) 0.5014(3) 0.1306(3) 0.0240(12) Uani 1 1 d . .
H41A H 0.640364 0.555572 0.131315 0.036 Uiso 1 1 calc R U
H41B H 0.708185 0.480838 0.105993 0.036 Uiso 1 1 calc R U
H41C H 0.645104 0.482524 0.177537 0.036 Uiso 1 1 calc R U
C412 C 0.4686(6) 0.5111(3) 0.0233(3) 0.0226(12) Uani 1 1 d . .
H41D H 0.459540 0.565028 0.026210 0.034 Uiso 1 1 calc R U
H41E H 0.382489 0.490497 -0.002567 0.034 Uiso 1 1 calc R U
H41F H 0.551238 0.498761 0.000123 0.034 Uiso 1 1 calc R U
C413 C 0.3051(6) 0.2184(3) -0.0825(3) 0.0279(14) Uani 1 1 d . .
H41G H 0.227912 0.184004 -0.098072 0.042 Uiso 1 1 calc R U
H41H H 0.380162 0.191949 -0.053465 0.042 Uiso 1 1 calc R U
H41I H 0.344247 0.239183 -0.122085 0.042 Uiso 1 1 calc R U
C501 C -0.1798(5) 0.2616(4) 0.0266(3) 0.0223(11) Uani 1 1 d D .
H50X H -0.214(5) 0.253(3) -0.0191(14) 0.027 Uiso 1 1 d D U
H50Y H -0.190(5) 0.224(2) 0.057(2) 0.027 Uiso 1 1 d D U
C502 C -0.1508(5) 0.3326(3) 0.0448(3) 0.0182(12) Uani 1 1 d . .
C503 C -0.0852(5) 0.3589(3) 0.1079(3) 0.0161(10) Uani 1 1 d D .
H503 H -0.075(5) 0.4082(16) 0.110(3) 0.019 Uiso 1 1 d D U
C504 C -0.0576(5) 0.3217(3) 0.1728(2) 0.0156(10) Uani 1 1 d . .
C505 C -0.0796(5) 0.2493(3) 0.1881(2) 0.0176(11) Uani 1 1 d D .
H505 H -0.135(5) 0.216(2) 0.160(2) 0.021 Uiso 1 1 d D U
C506 C -0.0496(5) 0.2225(3) 0.2610(2) 0.0186(11) Uani 1 1 d . .
H50A H 0.017127 0.180096 0.263188 0.022 Uiso 1 1 calc R U
H50B H -0.139102 0.205172 0.276762 0.022 Uiso 1 1 calc R U
C507 C 0.0141(5) 0.2836(3) 0.3075(2) 0.0166(10) Uani 1 1 d . .
H507 H 0.041990 0.269013 0.356261 0.020 Uiso 1 1 calc R U
C508 C 0.1310(5) 0.3235(3) 0.2727(3) 0.0191(11) Uani 1 1 d . .
H50C H 0.197528 0.353610 0.304078 0.023 Uiso 1 1 calc R U
H50D H 0.182622 0.290893 0.243736 0.023 Uiso 1 1 calc R U
C509 C 0.0084(5) 0.3681(3) 0.2330(2) 0.0146(10) Uani 1 1 d . .
H509 H 0.030295 0.420792 0.222522 0.018 Uiso 1 1 calc R U
C510 C -0.0754(5) 0.3555(3) 0.2964(3) 0.0186(11) Uani 1 1 d . .
C511 C -0.0358(6) 0.4119(3) 0.3535(3) 0.0261(13) Uani 1 1 d . .
H51A H -0.082605 0.459250 0.341051 0.039 Uiso 1 1 calc R U
H51B H 0.067535 0.418956 0.360085 0.039 Uiso 1 1 calc R U
H51C H -0.066987 0.393586 0.395989 0.039 Uiso 1 1 calc R U
C512 C -0.2365(6) 0.3489(3) 0.2852(3) 0.0242(12) Uani 1 1 d . .
H51D H -0.268810 0.320794 0.322893 0.036 Uiso 1 1 calc R U
H51E H -0.265608 0.323027 0.242022 0.036 Uiso 1 1 calc R U
H51F H -0.278892 0.398455 0.283419 0.036 Uiso 1 1 calc R U
C513 C -0.1821(6) 0.3915(3) -0.0114(3) 0.0282(14) Uani 1 1 d . .
H51G H -0.171159 0.369484 -0.055890 0.042 Uiso 1 1 calc R U
H51H H -0.115450 0.432875 -0.002438 0.042 Uiso 1 1 calc R U
H51I H -0.279697 0.409630 -0.011825 0.042 Uiso 1 1 calc R U
C601 C 0.0733(6) 0.1238(3) 0.0047(3) 0.0206(12) Uani 1 1 d D .
H60X H 0.007(4) 0.119(3) -0.0335(19) 0.025 Uiso 1 1 d D U
H60Y H 0.167(3) 0.130(3) -0.001(3) 0.026(16) Uiso 1 1 d D .
C602 C 0.0355(5) 0.1077(3) 0.0683(3) 0.0167(11) Uani 1 1 d . .
C603 C 0.1176(5) 0.1220(3) 0.1316(3) 0.0153(10) Uani 1 1 d D .
H603 H 0.075(5) 0.111(3) 0.167(2) 0.018 Uiso 1 1 d D U
C604 C 0.2680(5) 0.1392(3) 0.1460(3) 0.0155(10) Uani 1 1 d . .
C605 C 0.3660(6) 0.1444(3) 0.1020(3) 0.0209(12) Uani 1 1 d D .
H605 H 0.346(5) 0.128(3) 0.0571(16) 0.011(13) Uiso 1 1 d D .
C606 C 0.5228(5) 0.1532(3) 0.1298(3) 0.0250(13) Uani 1 1 d . .
H60A H 0.576275 0.109038 0.117570 0.030 Uiso 1 1 calc R U
H60B H 0.562271 0.197114 0.108650 0.030 Uiso 1 1 calc R U
C607 C 0.5406(5) 0.1623(3) 0.2069(3) 0.0235(12) Uani 1 1 d . .
H607 H 0.640203 0.171332 0.228632 0.028 Uiso 1 1 calc R U
C608 C 0.4302(5) 0.2193(3) 0.2242(3) 0.0245(13) Uani 1 1 d . .
H60C H 0.406282 0.257585 0.188686 0.029 Uiso 1 1 calc R U
H60D H 0.451164 0.241689 0.270170 0.029 Uiso 1 1 calc R U
C609 C 0.3246(5) 0.1530(3) 0.2204(3) 0.0172(11) Uani 1 1 d . .
H609 H 0.251534 0.154968 0.252806 0.021 Uiso 1 1 calc R U
C610 C 0.4563(5) 0.1025(3) 0.2424(3) 0.0209(11) Uani 1 1 d . .
C611 C 0.4937(6) 0.1014(4) 0.3203(3) 0.0316(14) Uani 1 1 d . .
H61A H 0.418842 0.075404 0.340911 0.047 Uiso 1 1 calc R U
H61B H 0.501574 0.152368 0.337475 0.047 Uiso 1 1 calc R U
H61C H 0.584512 0.075730 0.332219 0.047 Uiso 1 1 calc R U
C612 C 0.4516(6) 0.0232(3) 0.2163(3) 0.0285(13) Uani 1 1 d . .
H61D H 0.544155 -0.000473 0.229264 0.043 Uiso 1 1 calc R U
H61E H 0.429765 0.023210 0.166422 0.043 Uiso 1 1 calc R U
H61F H 0.377901 -0.004421 0.236320 0.043 Uiso 1 1 calc R U
C613 C -0.1130(5) 0.0788(3) 0.0715(3) 0.0226(12) Uani 1 1 d . .
H61G H -0.112773 0.024562 0.068440 0.034 Uiso 1 1 calc R U
H61H H -0.177403 0.099152 0.033329 0.034 Uiso 1 1 calc R U
H61I H -0.145254 0.093819 0.114741 0.034 Uiso 1 1 calc R U

loop_
_atom_site_aniso_label
_atom_site_aniso_U_11
_atom_site_aniso_U_22
_atom_site_aniso_U_33
_atom_site_aniso_U_23
_atom_site_aniso_U_13
_atom_site_aniso_U_12
Pr1 0.01200(12) 0.01253(13) 0.01297(12) -0.00050(12) 0.00031(9) -0.00044(11)
C101 0.015(3) 0.015(3) 0.030(3) 0.007(2) 0.002(2) -0.001(2)
C102 0.010(2) 0.017(3) 0.026(3) 0.001(2) -0.009(2) -0.001(2)
C103 0.012(2) 0.018(3) 0.016(2) -0.002(2) -0.0036(19) 0.0016(19)
C104 0.009(2) 0.021(3) 0.017(2) -0.001(2) -0.0031(17) 0.000(2)
C105 0.019(3) 0.016(3) 0.017(3) -0.002(2) 0.003(2) 0.003(2)
C106 0.016(2) 0.015(3) 0.021(3) -0.003(2) 0.000(2) 0.001(2)
C107 0.017(3) 0.016(3) 0.017(3) 0.002(2) 0.002(2) 0.003(2)
C108 0.014(3) 0.021(3) 0.022(3) -0.002(2) 0.001(2) -0.001(2)
C109 0.017(3) 0.017(3) 0.016(3) -0.001(2) -0.003(2) 0.003(2)
C110 0.016(3) 0.019(3) 0.019(3) 0.001(2) 0.002(2) 0.002(2)
C111 0.015(3) 0.023(3) 0.029(3) -0.002(2) -0.005(2) -0.002(2)
C112 0.027(3) 0.024(3) 0.021(3) 0.002(2) -0.003(2) 0.005(2)
C113 0.023(3) 0.020(3) 0.037(4) 0.006(3) -0.005(3) -0.005(2)
C201 0.022(3) 0.028(3) 0.014(2) -0.001(3) 0.004(2) -0.008(3)
C202 0.013(2) 0.035(4) 0.015(2) -0.007(2) 0.0037(19) -0.011(2)
C203 0.016(3) 0.016(3) 0.016(3) -0.006(2) 0.001(2) 0.001(2)
C204 0.014(2) 0.013(3) 0.015(2) -0.004(2) -0.0004(19) -0.0008(19)
C205 0.020(3) 0.015(3) 0.017(3) 0.001(2) 0.004(2) 0.001(2)
C206 0.016(3) 0.020(3) 0.024(3) 0.000(2) 0.002(2) 0.002(2)
C207 0.015(2) 0.021(3) 0.018(3) 0.002(2) 0.004(2) -0.004(2)
C208 0.023(3) 0.023(3) 0.017(3) -0.001(2) 0.002(2) 0.000(2)
C209 0.013(2) 0.012(2) 0.018(3) -0.002(2) 0.001(2) -0.0013(19)
C210 0.018(3) 0.016(3) 0.020(3) 0.001(2) 0.002(2) -0.007(2)
C211 0.023(3) 0.020(3) 0.021(3) -0.005(2) 0.002(2) -0.009(2)
C212 0.026(3) 0.023(3) 0.032(3) 0.007(3) 0.001(2) -0.008(2)
C213 0.022(3) 0.046(4) 0.029(3) -0.016(3) 0.014(2) -0.007(3)
C301 0.022(3) 0.020(3) 0.018(3) 0.003(2) 0.005(2) 0.000(2)
C302 0.018(3) 0.013(3) 0.016(3) -0.003(2) 0.000(2) 0.007(2)
C303 0.011(2) 0.017(3) 0.016(3) -0.003(2) 0.001(2) 0.002(2)
C304 0.018(3) 0.011(2) 0.018(3) -0.003(2) 0.003(2) 0.004(2)
C305 0.018(3) 0.018(3) 0.015(3) -0.002(2) 0.001(2) 0.000(2)
C306 0.014(2) 0.020(3) 0.017(3) -0.004(2) -0.002(2) 0.004(2)
C307 0.023(3) 0.020(3) 0.012(2) 0.001(2) 0.002(2) 0.005(2)
C308 0.021(3) 0.016(3) 0.020(2) 0.005(2) 0.007(2) 0.004(2)
C309 0.018(3) 0.017(3) 0.017(3) -0.004(2) 0.002(2) -0.001(2)
C310 0.018(3) 0.017(3) 0.017(3) -0.005(2) 0.002(2) 0.003(2)
C311 0.018(3) 0.024(3) 0.023(3) -0.001(2) 0.002(2) 0.004(2)
C312 0.025(3) 0.030(3) 0.024(3) -0.003(3) 0.007(2) 0.003(3)
C313 0.022(3) 0.022(3) 0.020(3) 0.003(2) -0.004(2) 0.004(2)
Pr2 0.01187(12) 0.01559(13) 0.01194(12) -0.00014(12) 0.00181(9) -0.00152(12)
C401 0.026(3) 0.023(3) 0.015(3) -0.003(2) 0.002(2) -0.005(2)
C402 0.023(3) 0.022(3) 0.014(2) 0.002(2) 0.008(2) -0.006(2)
C403 0.014(2) 0.017(3) 0.021(3) 0.000(2) 0.007(2) -0.002(2)
C404 0.019(3) 0.013(3) 0.014(2) 0.002(2) 0.0040(19) -0.006(2)
C405 0.018(3) 0.022(3) 0.019(3) 0.000(2) 0.002(2) -0.004(2)
C406 0.016(3) 0.015(3) 0.025(3) 0.000(2) 0.005(2) -0.001(2)
C407 0.019(3) 0.017(3) 0.018(3) 0.001(2) 0.002(2) 0.000(2)
C408 0.019(3) 0.020(3) 0.017(3) 0.001(2) -0.001(2) -0.002(2)
C409 0.012(2) 0.018(3) 0.020(3) 0.000(2) -0.001(2) -0.001(2)
C410 0.017(3) 0.015(3) 0.022(3) 0.000(2) 0.002(2) 0.000(2)
C411 0.013(3) 0.021(3) 0.037(3) 0.000(2) 0.000(2) -0.003(2)
C412 0.020(3) 0.021(3) 0.027(3) 0.006(2) 0.006(2) 0.001(2)
C413 0.028(3) 0.033(4) 0.024(3) -0.004(3) 0.013(2) -0.009(3)
C501 0.017(2) 0.032(3) 0.017(2) -0.001(3) -0.0029(19) 0.005(3)
C502 0.008(3) 0.027(3) 0.019(3) -0.002(2) 0.002(2) 0.005(2)
C503 0.015(2) 0.019(3) 0.015(3) 0.002(2) 0.004(2) 0.002(2)
C504 0.015(2) 0.021(3) 0.012(2) 0.000(2) 0.0045(19) 0.000(2)
C505 0.012(2) 0.024(3) 0.018(2) -0.002(2) 0.0044(18) -0.002(2)
C506 0.018(2) 0.020(3) 0.019(2) 0.000(2) 0.005(2) 0.000(2)
C507 0.022(3) 0.017(3) 0.010(2) 0.0029(19) 0.0008(19) -0.002(2)
C508 0.014(2) 0.024(3) 0.020(3) 0.003(2) 0.000(2) -0.004(2)
C509 0.021(3) 0.011(2) 0.012(2) 0.000(2) 0.005(2) -0.001(2)
C510 0.021(3) 0.021(3) 0.015(2) -0.001(2) 0.005(2) 0.001(2)
C511 0.039(3) 0.022(3) 0.019(3) -0.002(2) 0.009(2) -0.005(3)
C512 0.025(3) 0.025(3) 0.024(3) 0.000(2) 0.010(2) 0.005(2)
C513 0.027(3) 0.038(4) 0.018(3) -0.001(3) -0.001(2) 0.011(3)
C601 0.022(3) 0.024(3) 0.017(3) -0.005(2) 0.003(2) -0.008(2)
C602 0.016(2) 0.013(3) 0.022(3) -0.002(2) 0.003(2) -0.005(2)
C603 0.015(3) 0.015(3) 0.016(3) 0.001(2) 0.004(2) 0.000(2)
C604 0.018(3) 0.011(3) 0.017(3) 0.001(2) 0.002(2) 0.002(2)
C605 0.019(3) 0.021(3) 0.022(3) 0.000(2) 0.001(2) -0.001(2)
C606 0.015(3) 0.030(3) 0.031(3) 0.002(3) 0.007(2) -0.001(2)
C607 0.010(2) 0.023(3) 0.037(3) -0.002(2) -0.001(2) 0.000(2)
C608 0.019(3) 0.021(3) 0.033(3) -0.001(2) 0.000(2) -0.005(2)
C609 0.012(2) 0.019(3) 0.022(3) -0.001(2) 0.003(2) 0.000(2)
C610 0.013(3) 0.021(3) 0.027(3) 0.003(2) -0.003(2) 0.004(2)
C611 0.027(3) 0.039(4) 0.027(3) 0.001(3) -0.004(2) 0.008(3)
C612 0.023(3) 0.026(3) 0.036(3) 0.010(3) 0.001(3) 0.004(2)
C613 0.019(3) 0.027(3) 0.021(3) 0.000(2) 0.000(2) -0.008(2)

loop_
_atom_type_symbol
_atom_type_description
_atom_type_scat_dispersion_real
_atom_type_scat_dispersion_imag
_atom_type_scat_source
C C 0.0033 0.0016 'International Tables Vol C Tables 4.2.6.8 and 6.1.1.4'
H H 0.0000 0.0000 'International Tables Vol C Tables 4.2.6.8 and 6.1.1.4'
Pr Pr -0.2180 2.8214 'International Tables Vol C Tables 4.2.6.8 and 6.1.1.4'

loop_
_geom_angle_atom_site_label_1
_geom_angle_atom_site_label_2
_geom_angle_atom_site_label_3
_geom_angle
C203 Pr1 C103 118.61(15)
C203 Pr1 C303 119.25(15)
C103 Pr1 C303 119.32(15)
C203 Pr1 C301 130.43(17)
C103 Pr1 C301 98.61(16)
C303 Pr1 C301 53.77(16)
C203 Pr1 C201 53.91(18)
C103 Pr1 C201 129.10(15)
C303 Pr1 C201 99.32(16)
C301 Pr1 C201 77.61(18)
C203 Pr1 C101 94.43(16)
C103 Pr1 C101 54.04(16)
C303 Pr1 C101 134.48(16)
C301 Pr1 C101 81.40(16)
C201 Pr1 C101 75.45(16)
C203 Pr1 C302 118.64(15)
C103 Pr1 C302 121.09(15)
C303 Pr1 C302 29.35(15)
C301 Pr1 C302 28.64(15)
C201 Pr1 C302 77.89(17)
C101 Pr1 C302 108.97(16)
C203 Pr1 C202 29.57(16)
C103 Pr1 C202 118.23(15)
C303 Pr1 C202 120.79(15)
C301 Pr1 C202 105.09(16)
C201 Pr1 C202 28.09(17)
C101 Pr1 C202 74.23(16)
C302 Pr1 C202 104.76(15)
C203 Pr1 C102 117.72(16)
C103 Pr1 C102 29.63(15)
C303 Pr1 C102 121.35(16)
C301 Pr1 C102 79.24(16)
C201 Pr1 C102 102.76(16)
C101 Pr1 C102 28.55(16)
C302 Pr1 C102 107.14(15)
C202 Pr1 C102 102.22(15)
C203 Pr1 C204 29.86(15)
C103 Pr1 C204 134.01(15)
C303 Pr1 C204 92.96(15)
C301 Pr1 C204 127.35(15)
C201 Pr1 C204 68.41(16)
C101 Pr1 C204 124.29(16)
C302 Pr1 C204 103.25(13)
C202 Pr1 C204 54.02(14)
C102 Pr1 C204 145.68(15)
C203 Pr1 C104 94.06(15)
C103 Pr1 C104 29.51(15)
C303 Pr1 C104 131.76(14)
C301 Pr1 C104 128.07(16)
C201 Pr1 C104 128.91(15)
C101 Pr1 C104 68.08(15)
C302 Pr1 C104 147.19(14)
C202 Pr1 C104 105.52(15)
C102 Pr1 C104 53.89(15)
C204 Pr1 C104 104.58(15)
C203 Pr1 C304 134.11(15)
C103 Pr1 C304 93.77(14)
C303 Pr1 C304 29.10(14)
C301 Pr1 C304 67.49(15)
C201 Pr1 C304 128.37(16)
C101 Pr1 C304 131.46(16)
C302 Pr1 C304 53.30(14)
C202 Pr1 C304 148.00(14)
C102 Pr1 C304 106.50(15)
C204 Pr1 C304 104.25(14)
C104 Pr1 C304 102.67(14)
C102 C101 Pr1 76.9(3)
C101 C102 C103 126.5(5)
C101 C102 C113 117.2(5)
C103 C102 C113 115.9(5)
C101 C102 Pr1 74.6(3)
C103 C102 Pr1 71.2(3)
C113 C102 Pr1 125.1(3)
C102 C103 C104 130.0(5)
C102 C103 Pr1 79.1(3)
C104 C103 Pr1 82.1(3)
C105 C104 C103 130.1(5)
C105 C104 C109 113.4(5)
C103 C104 C109 116.5(4)
C105 C104 Pr1 85.0(3)
C103 C104 Pr1 68.4(3)
C109 C104 Pr1 123.7(3)
C104 C105 C106 120.9(5)
C105 C106 C107 111.0(4)
C106 C107 C108 108.1(4)
C106 C107 C110 111.2(4)
C108 C107 C110 87.7(4)
C107 C108 C109 86.1(4)
C104 C109 C108 109.9(4)
C104 C109 C110 109.8(4)
C108 C109 C110 86.5(4)
C111 C110 C112 108.6(4)
C111 C110 C107 118.2(4)
C112 C110 C107 112.7(4)
C111 C110 C109 119.7(4)
C112 C110 C109 111.2(4)
C107 C110 C109 84.8(4)
C202 C201 Pr1 77.2(3)
C201 C202 C203 127.4(5)
C201 C202 C213 117.6(5)
C203 C202 C213 114.6(5)
C201 C202 Pr1 74.7(3)
C203 C202 Pr1 70.2(3)
C213 C202 Pr1 126.2(3)
C202 C203 C204 129.6(5)
C202 C203 Pr1 80.2(3)
C204 C203 Pr1 81.6(3)
C205 C204 C203 128.5(5)
C205 C204 C209 114.2(4)
C203 C204 C209 117.3(4)
C205 C204 Pr1 85.6(3)
C203 C204 Pr1 68.5(3)
C209 C204 Pr1 122.3(3)
C204 C205 C206 120.4(5)
C204 C205 Pr1 68.1(3)
C206 C205 Pr1 136.7(3)
C205 C206 C207 110.4(4)
C206 C207 C208 107.5(4)
C206 C207 C210 111.5(4)
C208 C207 C210 88.0(4)
C207 C208 C209 86.0(4)
C204 C209 C208 110.3(4)
C204 C209 C210 108.4(4)
C208 C209 C210 87.4(4)
C211 C210 C212 109.4(4)
C211 C210 C207 119.7(4)
C212 C210 C207 113.0(4)
C211 C210 C209 117.8(4)
C212 C210 C209 110.7(4)
C207 C210 C209 84.2(4)
C302 C301 Pr1 77.3(3)
C301 C302 C303 126.4(5)
C301 C302 C313 118.0(5)
C303 C302 C313 115.4(5)
C301 C302 Pr1 74.0(3)
C303 C302 Pr1 72.3(3)
C313 C302 Pr1 125.1(3)
C302 C303 C304 130.4(5)
C302 C303 Pr1 78.3(3)
C304 C303 Pr1 83.8(3)
C305 C304 C303 128.7(5)
C305 C304 C309 114.8(4)
C303 C304 C309 116.5(4)
C305 C304 Pr1 84.0(3)
C303 C304 Pr1 67.1(3)
C309 C304 Pr1 126.1(3)
C304 C305 C306 120.2(5)
C305 C306 C307 110.5(4)
C306 C307 C308 108.2(4)
C306 C307 C310 111.5(4)
C308 C307 C310 87.8(4)
C307 C308 C309 86.0(4)
C304 C309 C308 108.9(4)
C304 C309 C310 109.6(4)
C308 C309 C310 87.5(4)
C311 C310 C312 108.5(4)
C311 C310 C309 118.1(4)
C312 C310 C309 112.8(4)
C311 C310 C307 119.1(4)
C312 C310 C307 112.6(4)
C309 C310 C307 84.2(4)
C603 Pr2 C503 118.91(15)
C603 Pr2 C403 119.26(15)
C503 Pr2 C403 119.39(16)
C603 Pr2 C401 130.81(16)
C503 Pr2 C401 97.21(16)
C403 Pr2 C401 54.03(16)
C603 Pr2 C601 53.76(16)
C503 Pr2 C601 130.55(17)
C403 Pr2 C601 97.35(16)
C401 Pr2 C601 77.67(17)
C603 Pr2 C501 97.58(18)
C503 Pr2 C501 53.12(17)
C403 Pr2 C501 130.73(16)
C401 Pr2 C501 77.45(16)
C601 Pr2 C501 78.15(18)
C603 Pr2 C402 118.85(15)
C503 Pr2 C402 120.23(15)
C403 Pr2 C402 29.57(14)
C401 Pr2 C402 28.74(15)
C601 Pr2 C402 76.53(15)
C501 Pr2 C402 105.22(15)
C603 Pr2 C502 119.68(16)
C503 Pr2 C502 29.30(15)
C403 Pr2 C502 119.14(16)
C401 Pr2 C502 76.62(17)
C601 Pr2 C502 105.10(17)
C501 Pr2 C502 27.89(17)
C402 Pr2 C502 104.60(16)
C603 Pr2 C602 29.53(14)
C503 Pr2 C602 118.48(15)
C403 Pr2 C602 120.17(15)
C401 Pr2 C602 105.09(16)
C601 Pr2 C602 28.52(15)
C501 Pr2 C602 76.90(18)
C402 Pr2 C602 104.30(14)
C502 Pr2 C602 103.98(16)
C603 Pr2 C604 29.82(14)
C503 Pr2 C604 134.32(15)
C403 Pr2 C604 93.28(15)
C401 Pr2 C604 128.43(16)
C601 Pr2 C604 67.54(16)
C501 Pr2 C604 127.39(17)
C402 Pr2 C604 104.06(15)
C502 Pr2 C604 147.57(16)
C602 Pr2 C604 53.92(14)
C603 Pr2 C504 93.67(15)
C503 Pr2 C504 29.44(14)
C403 Pr2 C504 133.80(15)
C401 Pr2 C504 126.65(16)
C601 Pr2 C504 128.82(15)
C501 Pr2 C504 67.52(15)
C402 Pr2 C504 147.48(15)
C502 Pr2 C504 53.64(15)
C602 Pr2 C504 104.56(14)
C604 Pr2 C504 104.88(14)
C603 Pr2 C404 134.24(15)
C503 Pr2 C404 94.13(15)
C403 Pr2 C404 29.03(14)
C401 Pr2 C404 67.34(15)
C601 Pr2 C404 126.36(15)
C501 Pr2 C404 128.12(17)
C402 Pr2 C404 53.27(14)
C502 Pr2 C404 104.72(16)
C602 Pr2 C404 147.39(14)
C604 Pr2 C404 104.42(14)
C504 Pr2 C404 104.76(14)
C402 C401 Pr2 77.6(3)
C401 C402 C403 126.4(5)
C401 C402 C413 117.1(5)
C403 C402 C413 116.2(5)
C401 C402 Pr2 73.6(3)
C403 C402 Pr2 72.8(3)
C413 C402 Pr2 123.9(3)
C402 C403 C404 129.2(5)
C402 C403 Pr2 77.6(3)
C404 C403 Pr2 83.2(3)
C405 C404 C403 129.1(5)
C405 C404 C409 113.9(4)
C403 C404 C409 117.0(4)
C405 C404 Pr2 81.3(3)
C403 C404 Pr2 67.7(3)
C409 C404 Pr2 128.7(3)
C404 C405 C406 121.1(5)
C404 C405 Pr2 72.5(3)
C406 C405 Pr2 135.9(3)
C405 C406 C407 111.1(4)
C406 C407 C408 107.2(4)
C406 C407 C410 110.3(4)
C408 C407 C410 88.0(4)
C407 C408 C409 86.0(4)
C404 C409 C408 109.3(4)
C404 C409 C410 108.6(4)
C408 C409 C410 87.2(4)
C412 C410 C411 108.9(4)
C412 C410 C407 118.3(4)
C411 C410 C407 110.4(4)
C412 C410 C409 120.3(4)
C411 C410 C409 112.1(4)
C407 C410 C409 85.1(4)
C502 C501 Pr2 76.7(3)
C501 C502 C503 127.7(5)
C501 C502 C513 116.7(5)
C503 C502 C513 115.5(5)
C501 C502 Pr2 75.4(3)
C503 C502 Pr2 72.4(3)
C513 C502 Pr2 124.3(3)
C502 C503 C504 129.9(5)
C502 C503 Pr2 78.3(3)
C504 C503 Pr2 81.6(3)
C505 C504 C503 128.9(5)
C505 C504 C509 114.4(4)
C503 C504 C509 116.6(5)
C505 C504 Pr2 83.3(3)
C503 C504 Pr2 68.9(3)
C509 C504 Pr2 122.3(3)
C504 C505 C506 120.1(5)
C504 C505 Pr2 70.4(3)
C506 C505 Pr2 131.3(3)
C505 C506 C507 111.1(4)
C506 C507 C510 110.7(4)
C506 C507 C508 108.8(4)
C510 C507 C508 87.5(4)
C509 C508 C507 86.2(4)
C504 C509 C508 108.6(4)
C504 C509 C510 109.9(4)
C508 C509 C510 86.7(4)
C512 C510 C511 108.0(4)
C512 C510 C507 118.5(4)
C511 C510 C507 111.9(4)
C512 C510 C509 119.4(4)
C511 C510 C509 112.7(4)
C507 C510 C509 85.0(4)
C602 C601 Pr2 76.6(3)
C601 C602 C603 126.2(5)
C601 C602 C613 117.3(5)
C603 C602 C613 116.2(4)
C601 C602 Pr2 74.9(3)
C603 C602 Pr2 71.3(3)
C613 C602 Pr2 124.4(3)
C602 C603 C604 129.3(5)
C602 C603 Pr2 79.2(3)
C604 C603 Pr2 82.0(3)
C605 C604 C603 128.8(5)
C605 C604 C609 114.8(5)
C603 C604 C609 116.4(4)
C605 C604 Pr2 89.3(3)
C603 C604 Pr2 68.1(3)
C609 C604 Pr2 116.8(3)
C604 C605 C606 119.6(5)
C607 C606 C605 110.7(4)
C606 C607 C608 107.5(4)
C606 C607 C610 112.1(4)
C608 C607 C610 87.9(4)
C607 C608 C609 85.8(4)
C604 C609 C608 108.7(4)
C604 C609 C610 110.3(4)
C608 C609 C610 87.0(4)
C612 C610 C611 108.8(5)
C612 C610 C607 119.6(5)
C611 C610 C607 113.0(5)
C612 C610 C609 117.8(4)
C611 C610 C609 111.3(4)
C607 C610 C609 84.6(4)

loop_
_geom_bond_atom_site_label_1
_geom_bond_atom_site_label_2
_geom_bond_distance
Pr1 C203 2.686(5)
Pr1 C103 2.719(5)
Pr1 C303 2.729(5)
Pr1 C301 2.765(5)
Pr1 C201 2.784(5)
Pr1 C101 2.791(5)
Pr1 C302 2.806(5)
Pr1 C202 2.814(5)
Pr1 C102 2.820(5)
Pr1 C204 2.856(5)
Pr1 C104 2.896(4)
Pr1 C304 2.944(5)
C101 C102 1.384(8)
C102 C103 1.419(7)
C102 C113 1.507(8)
C103 C104 1.440(7)
C104 C105 1.363(7)
C104 C109 1.519(7)
C105 C106 1.505(7)
C106 C107 1.512(7)
C107 C108 1.540(7)
C107 C110 1.558(7)
C108 C109 1.556(7)
C109 C110 1.576(7)
C110 C111 1.515(7)
C110 C112 1.530(7)
C201 C202 1.359(8)
C202 C203 1.409(7)
C202 C213 1.534(7)
C203 C204 1.437(7)
C204 C205 1.362(7)
C204 C209 1.516(7)
C205 C206 1.512(7)
C206 C207 1.525(7)
C207 C208 1.544(7)
C207 C210 1.569(7)
C208 C209 1.552(7)
C209 C210 1.578(7)
C210 C211 1.515(7)
C210 C212 1.523(7)
C301 C302 1.379(7)
C302 C303 1.404(7)
C302 C313 1.527(7)
C303 C304 1.441(7)
C304 C305 1.361(7)
C304 C309 1.518(7)
C305 C306 1.510(7)
C306 C307 1.522(7)
C307 C308 1.538(7)
C307 C310 1.575(7)
C308 C309 1.553(7)
C309 C310 1.569(7)
C310 C311 1.522(7)
C310 C312 1.527(7)
Pr2 C603 2.708(5)
Pr2 C503 2.734(5)
Pr2 C403 2.738(5)
Pr2 C401 2.750(5)
Pr2 C601 2.789(6)
Pr2 C501 2.792(5)
Pr2 C402 2.800(5)
Pr2 C502 2.809(5)
Pr2 C602 2.810(5)
Pr2 C604 2.890(5)
Pr2 C504 2.898(5)
Pr2 C404 2.938(5)
C401 C402 1.378(7)
C402 C403 1.415(7)
C402 C413 1.518(7)
C403 C404 1.436(7)
C404 C405 1.359(7)
C404 C409 1.528(7)
C405 C406 1.498(7)
C406 C407 1.529(7)
C407 C408 1.553(7)
C407 C410 1.561(7)
C408 C409 1.559(7)
C409 C410 1.578(7)
C410 C412 1.518(7)
C410 C411 1.526(7)
C501 C502 1.350(8)
C502 C503 1.404(7)
C502 C513 1.539(8)
C503 C504 1.440(7)
C504 C505 1.364(7)
C504 C509 1.522(7)
C505 C506 1.511(7)
C506 C507 1.511(7)
C507 C510 1.551(7)
C507 C508 1.552(7)
C508 C509 1.545(7)
C509 C510 1.580(7)
C510 C512 1.520(7)
C510 C511 1.530(7)
C601 C602 1.379(7)
C602 C603 1.410(7)
C602 C613 1.509(7)
C603 C604 1.451(7)
C604 C605 1.351(7)
C604 C609 1.520(7)
C605 C606 1.526(7)
C606 C607 1.520(7)
C607 C608 1.535(7)
C607 C610 1.561(7)
C608 C609 1.556(7)
C609 C610 1.564(7)
C610 C612 1.520(8)
C610 C611 1.533(7)

loop_
_geom_torsion_atom_site_label_1
_geom_torsion_atom_site_label_2
_geom_torsion_atom_site_label_3
_geom_torsion_atom_site_label_4
_geom_torsion
C101 C102 C103 C104 -16.9(9)
C102 C103 C104 C105 5.7(9)
C103 C104 C105 C106 -173.7(5)
C104 C105 C106 C107 -3.4(7)
C105 C106 C107 C108 -47.0(5)
C106 C107 C108 C109 82.7(4)
C107 C108 C109 C110 28.5(3)
C108 C109 C110 C111 -147.8(5)
C109 C110 C111 C112 -129.2(7)
C113 C201 C202 C203 -91.3(5)
C201 C202 C203 C204 -19.4(9)
C202 C203 C204 C205 4.7(9)
C203 C204 C205 C206 -169.8(5)
C204 C205 C206 C207 -4.9(7)
C205 C206 C207 C208 -47.4(5)
C206 C207 C208 C209 83.6(4)
C207 C208 C209 C210 28.2(4)
C208 C209 C210 C211 -148.4(5)
C209 C210 C211 C212 -127.6(7)
C213 C301 C302 C303 -92.4(5)
C301 C302 C303 C304 -17.8(9)
C302 C303 C304 C305 7.8(9)
C303 C304 C305 C306 -173.6(5)
C304 C305 C306 C307 -3.1(7)
C305 C306 C307 C308 -47.1(5)
C306 C307 C308 C309 83.5(4)
C307 C308 C309 C310 28.5(4)
C308 C309 C310 C311 -147.9(4)
C309 C310 C311 C312 -129.9(6)
C313 C401 C402 C403 -43.3(4)
C401 C402 C403 C404 -16.9(9)
C402 C403 C404 C405 10.8(9)
C403 C404 C405 C406 -174.6(5)
C404 C405 C406 C407 -2.5(7)
C405 C406 C407 C408 -47.4(5)
C406 C407 C408 C409 83.0(4)
C407 C408 C409 C410 27.3(4)
C408 C409 C410 C411 82.9(5)
C409 C410 C411 C412 135.5(6)
